data_7155185
loop_
_publ_author_name
'Bathula, Chandramohan'
'Tripathi, Sayantan'
'Srinivasan, Ramprasad'
'Jha, Kunal Kumar'
'Ganguli, Arnab'
'Chakrabarti, G.'
'Singh, Shailja'
'Munshi, Parthapratim'
'Sen, Subhabrata'

_publ_section_title
;
 Synthesis of novel 5-arylidenethiazolidinones with apoptotic properties
 via a three component reaction using piperidine as a bifunctional
 reagent.
;
_journal_issue 34
_journal_name_full 'Organic &amp; biomolecular chemistry'
_journal_page_first 8053
_journal_page_last 8063
_journal_paper_doi 10.1039/c6ob01257d
_journal_volume 14
_journal_year 2016
_chemical_formula_moiety 'C16 H18 N2 O3 S'
_chemical_formula_sum 'C16 H18 N2 O3 S'
_chemical_formula_weight 318.38
_chemical_name_systematic (Z)-5-(3-hydroxy-4-methoxybenzylidene)-2-(piperidin-1-yl)thiazol-4(5H)-one
_space_group_crystal_system monoclinic
_space_group_IT_number 14
_space_group_name_Hall '-P 2ybc'
_space_group_name_H-M_alt 'P 1 21/c 1'
_symmetry_space_group_name_Hall '-P 2ybc'
_symmetry_space_group_name_H-M 'P 1 21/c 1'
_atom_sites_solution_hydrogens geom
_audit_creation_method SHELXL-2014/7
_audit_update_record
;
2016-02-14 deposited with the CCDC.
2016-07-01 downloaded from the CCDC.
;
_cell_angle_alpha 90
_cell_angle_beta 97.725(13)
_cell_angle_gamma 90
_cell_formula_units_Z 4
_cell_length_a 7.303(3)
_cell_length_b 16.637(5)
_cell_length_c 12.598(5)
_cell_measurement_reflns_used 5376
_cell_measurement_temperature 297(2)
_cell_measurement_theta_max 25.55
_cell_measurement_theta_min 2.94
_cell_volume 1516.8(10)
_computing_cell_refinement 'Bruker SAINT'
_computing_data_collection 'Bruker APEX2'
_computing_data_reduction 'Bruker SAINT'
_computing_molecular_graphics 'Bruker SHELXTL'
_computing_publication_material 'Bruker SHELXTL'
_computing_structure_refinement 'SHELXL-2014/7 (Sheldrick, 2014)'
_computing_structure_solution 'SHELXS-97 (Sheldrick 2008)'
_diffrn_ambient_temperature 297(2)
_diffrn_measured_fraction_theta_full 0.999
_diffrn_measured_fraction_theta_max 0.999
_diffrn_measurement_device_type 'Bruker PHOTON100 CMOS'
_diffrn_measurement_method '\f and \w scans'
_diffrn_radiation_type MoK\a
_diffrn_radiation_wavelength 0.71073
_diffrn_reflns_av_R_equivalents 0.1079
_diffrn_reflns_av_unetI/netI 0.0467
_diffrn_reflns_Laue_measured_fraction_full 0.999
_diffrn_reflns_Laue_measured_fraction_max 0.999
_diffrn_reflns_limit_h_max 8
_diffrn_reflns_limit_h_min -8
_diffrn_reflns_limit_k_max 20
_diffrn_reflns_limit_k_min -20
_diffrn_reflns_limit_l_max 15
_diffrn_reflns_limit_l_min -15
_diffrn_reflns_number 28807
_diffrn_reflns_point_group_measured_fraction_full 0.999
_diffrn_reflns_point_group_measured_fraction_max 0.999
_diffrn_reflns_theta_full 25.242
_diffrn_reflns_theta_max 25.697
_diffrn_reflns_theta_min 2.448
_diffrn_source X-ray
_exptl_absorpt_coefficient_mu 0.228
_exptl_absorpt_correction_T_max 0.928
_exptl_absorpt_correction_T_min 0.847
_exptl_absorpt_correction_type multi-scan
_exptl_absorpt_process_details SADABS
_exptl_crystal_colour yellow
_exptl_crystal_density_diffrn 1.394
_exptl_crystal_description rod
_exptl_crystal_F_000 672
_exptl_crystal_size_max 0.220
_exptl_crystal_size_mid 0.083
_exptl_crystal_size_min 0.079
_refine_diff_density_max 0.214
_refine_diff_density_min -0.272
_refine_diff_density_rms 0.045
_refine_ls_extinction_coef 0.0085(19)
_refine_ls_extinction_expression Fc^*^=kFc[1+0.001xFc^2^\l^3^/sin(2\q)]^-1/4^
_refine_ls_extinction_method 'SHELXL-2014/7 (Sheldrick 2014'
_refine_ls_goodness_of_fit_ref 1.079
_refine_ls_hydrogen_treatment constr
_refine_ls_matrix_type full
_refine_ls_number_parameters 202
_refine_ls_number_reflns 2879
_refine_ls_number_restraints 0
_refine_ls_restrained_S_all 1.079
_refine_ls_R_factor_all 0.0727
_refine_ls_R_factor_gt 0.0447
_refine_ls_shift/su_max 0.000
_refine_ls_shift/su_mean 0.000
_refine_ls_structure_factor_coef Fsqd
_refine_ls_weighting_details 'w=1/[\s^2^(Fo^2^)+(0.0433P)^2^+0.4919P] where P=(Fo^2^+2Fc^2^)/3'
_refine_ls_weighting_scheme calc
_refine_ls_wR_factor_gt 0.0931
_refine_ls_wR_factor_ref 0.1042
_reflns_Friedel_coverage 0.000
_reflns_number_gt 2127
_reflns_number_total 2879
_reflns_threshold_expression 'I > 2\s(I)'
_cod_data_source_file c6ob01257d4.cif
_cod_data_source_block 17f
_cod_depositor_comments
;
The following automatic conversions were performed:

'_exptl_absorpt_correction_type' value 'Multi-Scan' changed to
'multi-scan' according to
/usr/data/users/saulius/crontab/automatic-downloads/rss-feeds/RSC/lib/dictionaries/cif_core.dic
dictionary named 'cif_core.dic' version 2.4.2 from 2011-04-26.

Automatic conversion script
Id: cif_fix_values 4268 2015-11-12 08:31:59Z antanas 

 Adding full bibliography for 7155183--7155193.cif.
;
_cod_original_cell_volume 1516.9(9)
_cod_database_code 7155185
_shelx_shelxl_version_number 2014/7
_shelx_space_group_comment
;
The symmetry employed for this shelxl refinement is uniquely defined
by the following loop, which should always be used as a source of
symmetry information in preference to the above space-group names.
They are only intended as comments.
;
_shelx_estimated_absorpt_t_min 0.019
_shelx_estimated_absorpt_t_max 0.982

loop_
_space_group_symop_operation_xyz
'x, y, z'
'-x, y+1/2, -z+1/2'
'-x, -y, -z'
'x, -y-1/2, z-1/2'

loop_
_atom_site_label
_atom_site_type_symbol
_atom_site_fract_x
_atom_site_fract_y
_atom_site_fract_z
_atom_site_U_iso_or_equiv
_atom_site_adp_type
_atom_site_occupancy
_atom_site_site_symmetry_order
_atom_site_calc_flag
_atom_site_refinement_flags_posn
_atom_site_refinement_flags_adp
S1 S 0.29555(8) 0.44388(3) 0.32605(4) 0.02913(18) Uani 1 1 d . .
O3 O 0.1538(2) 0.59097(10) 0.82036(11) 0.0443(5) Uani 1 1 d . .
O2 O 0.1881(3) 0.72849(10) 0.72893(13) 0.0523(5) Uani 1 1 d . .
H2 H 0.2330 0.7675 0.7022 0.078 Uiso 1 1 calc R U
N2 N 0.3745(3) 0.50510(10) 0.14354(14) 0.0318(4) Uani 1 1 d . .
O1 O 0.3548(3) 0.63965(9) 0.17367(13) 0.0529(5) Uani 1 1 d . .
N1 N 0.3644(3) 0.36533(10) 0.14979(14) 0.0342(5) Uani 1 1 d . .
C11 C 0.2394(3) 0.66520(12) 0.56270(16) 0.0294(5) Uani 1 1 d . .
H11 H 0.2547 0.7149 0.5312 0.035 Uiso 1 1 calc R U
C8 C 0.3045(3) 0.54875(12) 0.31552(15) 0.0269(5) Uani 1 1 d . .
C12 C 0.2065(3) 0.66238(13) 0.66803(16) 0.0310(5) Uani 1 1 d . .
C10 C 0.2506(3) 0.59507(12) 0.50180(15) 0.0267(5) Uani 1 1 d . .
C6 C 0.3501(3) 0.43681(12) 0.19372(15) 0.0265(5) Uani 1 1 d . .
C13 C 0.1861(3) 0.58752(14) 0.71629(16) 0.0299(5) Uani 1 1 d . .
C9 C 0.2843(3) 0.60393(13) 0.39112(15) 0.0289(5) Uani 1 1 d . .
H9 H 0.2935 0.6569 0.3688 0.035 Uiso 1 1 calc R U
C7 C 0.3466(3) 0.56980(13) 0.20554(17) 0.0316(5) Uani 1 1 d . .
C14 C 0.1979(3) 0.51817(13) 0.65781(17) 0.0352(6) Uani 1 1 d . .
H14 H 0.1849 0.4685 0.6897 0.042 Uiso 1 1 calc R U
C15 C 0.2291(3) 0.52192(13) 0.55208(17) 0.0336(5) Uani 1 1 d . .
H15 H 0.2359 0.4745 0.5137 0.040 Uiso 1 1 calc R U
C1 C 0.4263(4) 0.35610(14) 0.04435(17) 0.0390(6) Uani 1 1 d . .
H1A H 0.5437 0.3279 0.0520 0.047 Uiso 1 1 calc R U
H1B H 0.4440 0.4086 0.0140 0.047 Uiso 1 1 calc R U
C5 C 0.3212(4) 0.28953(14) 0.20122(19) 0.0467(7) Uani 1 1 d . .
H5A H 0.2728 0.3010 0.2676 0.056 Uiso 1 1 calc R U
H5B H 0.4331 0.2580 0.2181 0.056 Uiso 1 1 calc R U
C2 C 0.2842(4) 0.30939(16) -0.02965(19) 0.0508(7) Uani 1 1 d . .
H2A H 0.3299 0.3006 -0.0975 0.061 Uiso 1 1 calc R U
H2B H 0.1712 0.3405 -0.0433 0.061 Uiso 1 1 calc R U
C3 C 0.2432(4) 0.22893(15) 0.0190(2) 0.0519(7) Uani 1 1 d . .
H3A H 0.1474 0.2013 -0.0280 0.062 Uiso 1 1 calc R U
H3B H 0.3533 0.1957 0.0268 0.062 Uiso 1 1 calc R U
C4 C 0.1803(4) 0.24189(15) 0.1277(2) 0.0531(7) Uani 1 1 d . .
H4A H 0.0633 0.2704 0.1186 0.064 Uiso 1 1 calc R U
H4B H 0.1611 0.1902 0.1601 0.064 Uiso 1 1 calc R U
C16 C 0.1466(4) 0.51706(17) 0.8766(2) 0.0513(7) Uani 1 1 d . .
H16A H 0.0432 0.4860 0.8441 0.077 Uiso 1 1 calc R U
H16B H 0.1330 0.5278 0.9499 0.077 Uiso 1 1 calc R U
H16C H 0.2587 0.4875 0.8735 0.077 Uiso 1 1 calc R U

loop_
_atom_site_aniso_label
_atom_site_aniso_U_11
_atom_site_aniso_U_22
_atom_site_aniso_U_33
_atom_site_aniso_U_23
_atom_site_aniso_U_13
_atom_site_aniso_U_12
S1 0.0432(4) 0.0245(3) 0.0209(3) -0.0001(2) 0.0086(2) -0.0014(3)
O3 0.0610(12) 0.0512(10) 0.0231(8) 0.0020(7) 0.0141(8) -0.0071(9)
O2 0.0899(15) 0.0347(10) 0.0389(10) -0.0137(8) 0.0331(10) -0.0110(10)
N2 0.0465(12) 0.0265(9) 0.0246(9) -0.0021(8) 0.0128(8) -0.0022(9)
O1 0.1001(16) 0.0259(9) 0.0402(10) 0.0030(7) 0.0365(10) 0.0008(9)
N1 0.0526(13) 0.0258(10) 0.0257(9) -0.0035(8) 0.0108(9) -0.0004(9)
C11 0.0393(13) 0.0244(11) 0.0259(11) 0.0004(9) 0.0096(10) -0.0012(10)
C8 0.0338(12) 0.0247(11) 0.0233(11) 0.0002(9) 0.0073(9) -0.0008(10)
C12 0.0370(13) 0.0314(12) 0.0260(11) -0.0074(10) 0.0089(9) -0.0019(10)
C10 0.0316(13) 0.0281(11) 0.0207(10) -0.0003(9) 0.0047(9) -0.0009(10)
C6 0.0293(12) 0.0296(11) 0.0208(10) -0.0007(9) 0.0041(9) 0.0005(10)
C13 0.0291(12) 0.0418(13) 0.0194(11) 0.0002(9) 0.0050(9) -0.0053(10)
C9 0.0398(14) 0.0238(11) 0.0241(11) 0.0015(9) 0.0079(9) -0.0012(10)
C7 0.0427(14) 0.0275(12) 0.0266(11) 0.0008(9) 0.0117(10) -0.0009(10)
C14 0.0449(15) 0.0310(13) 0.0303(13) 0.0059(10) 0.0074(11) -0.0033(11)
C15 0.0456(15) 0.0278(12) 0.0282(12) -0.0035(9) 0.0079(10) -0.0011(10)
C1 0.0521(16) 0.0356(13) 0.0327(12) -0.0091(10) 0.0175(11) -0.0019(12)
C5 0.080(2) 0.0274(12) 0.0348(14) 0.0010(10) 0.0138(13) 0.0002(13)
C2 0.0618(18) 0.0569(17) 0.0346(14) -0.0159(12) 0.0095(13) -0.0061(14)
C3 0.0498(17) 0.0475(16) 0.0594(17) -0.0245(13) 0.0113(14) -0.0087(13)
C4 0.065(2) 0.0361(14) 0.0632(18) -0.0067(13) 0.0262(15) -0.0094(13)
C16 0.0553(18) 0.0701(19) 0.0298(13) 0.0185(12) 0.0106(12) -0.0069(14)

loop_
_atom_type_symbol
_atom_type_description
_atom_type_scat_dispersion_real
_atom_type_scat_dispersion_imag
_atom_type_scat_source
C C 0.0033 0.0016 'International Tables Vol C Tables 4.2.6.8 and 6.1.1.4'
H H 0.0000 0.0000 'International Tables Vol C Tables 4.2.6.8 and 6.1.1.4'
N N 0.0061 0.0033 'International Tables Vol C Tables 4.2.6.8 and 6.1.1.4'
O O 0.0106 0.0060 'International Tables Vol C Tables 4.2.6.8 and 6.1.1.4'
S S 0.1246 0.1234 'International Tables Vol C Tables 4.2.6.8 and 6.1.1.4'

loop_
_geom_angle_atom_site_label_1
_geom_angle_atom_site_label_2
_geom_angle_atom_site_label_3
_geom_angle
C8 S1 C6 88.83(9)
C13 O3 C16 117.67(19)
C12 O2 H2 109.5
C6 N2 C7 111.38(17)
C6 N1 C1 121.63(18)
C6 N1 C5 123.58(18)
C1 N1 C5 114.79(17)
C12 C11 C10 121.80(19)
C12 C11 H11 119.1
C10 C11 H11 119.1
C9 C8 C7 123.37(19)
C9 C8 S1 128.13(16)
C7 C8 S1 108.47(14)
O2 C12 C11 123.96(19)
O2 C12 C13 116.74(18)
C11 C12 C13 119.28(19)
C15 C10 C11 117.37(19)
C15 C10 C9 124.67(19)
C11 C10 C9 117.95(18)
N1 C6 N2 123.30(18)
N1 C6 S1 119.66(15)
N2 C6 S1 117.04(15)
O3 C13 C14 125.5(2)
O3 C13 C12 114.93(19)
C14 C13 C12 119.58(18)
C8 C9 C10 131.1(2)
C8 C9 H9 114.4
C10 C9 H9 114.4
O1 C7 N2 122.73(19)
O1 C7 C8 123.05(19)
N2 C7 C8 114.22(18)
C13 C14 C15 120.5(2)
C13 C14 H14 119.7
C15 C14 H14 119.7
C14 C15 C10 121.4(2)
C14 C15 H15 119.3
C10 C15 H15 119.3
N1 C1 C2 110.0(2)
N1 C1 H1A 109.7
C2 C1 H1A 109.7
N1 C1 H1B 109.7
C2 C1 H1B 109.7
H1A C1 H1B 108.2
N1 C5 C4 110.4(2)
N1 C5 H5A 109.6
C4 C5 H5A 109.6
N1 C5 H5B 109.6
C4 C5 H5B 109.6
H5A C5 H5B 108.1
C1 C2 C3 111.1(2)
C1 C2 H2A 109.4
C3 C2 H2A 109.4
C1 C2 H2B 109.4
C3 C2 H2B 109.4
H2A C2 H2B 108.0
C4 C3 C2 109.8(2)
C4 C3 H3A 109.7
C2 C3 H3A 109.7
C4 C3 H3B 109.7
C2 C3 H3B 109.7
H3A C3 H3B 108.2
C5 C4 C3 111.3(2)
C5 C4 H4A 109.4
C3 C4 H4A 109.4
C5 C4 H4B 109.4
C3 C4 H4B 109.4
H4A C4 H4B 108.0
O3 C16 H16A 109.5
O3 C16 H16B 109.5
H16A C16 H16B 109.5
O3 C16 H16C 109.5
H16A C16 H16C 109.5
H16B C16 H16C 109.5

loop_
_geom_bond_atom_site_label_1
_geom_bond_atom_site_label_2
_geom_bond_distance
S1 C8 1.752(2)
S1 C6 1.769(2)
O3 C13 1.364(2)
O3 C16 1.423(3)
O2 C12 1.358(2)
O2 H2 0.8200
N2 C6 1.324(3)
N2 C7 1.361(3)
O1 C7 1.234(3)
N1 C6 1.322(3)
N1 C1 1.468(3)
N1 C5 1.471(3)
C11 C12 1.381(3)
C11 C10 1.405(3)
C11 H11 0.9300
C8 C9 1.345(3)
C8 C7 1.501(3)
C12 C13 1.403(3)
C10 C15 1.391(3)
C10 C9 1.456(3)
C13 C14 1.378(3)
C9 H9 0.9300
C14 C15 1.383(3)
C14 H14 0.9300
C15 H15 0.9300
C1 C2 1.513(3)
C1 H1A 0.9700
C1 H1B 0.9700
C5 C4 1.513(4)
C5 H5A 0.9700
C5 H5B 0.9700
C2 C3 1.519(4)
C2 H2A 0.9700
C2 H2B 0.9700
C3 C4 1.517(4)
C3 H3A 0.9700
C3 H3B 0.9700
C4 H4A 0.9700
C4 H4B 0.9700
C16 H16A 0.9600
C16 H16B 0.9600
C16 H16C 0.9600
